data_4330490
loop_
_publ_author_name
'Emily V. Eames'
'Theodore A. Betley'

_publ_section_title
;
 Site-Isolated Redox Reactivity in a Trinuclear Iron Complex
;
_journal_name_full 'Inorganic Chemistry'
_journal_page_first 10274
_journal_page_last 10278
_journal_paper_doi 10.1021/ic301241s
_journal_volume 51
_journal_year 2012
_chemical_formula_sum 'C103 H93 Br2 Fe6 N12'
_chemical_formula_weight 1993.81
_chemical_name_systematic
; 
 ? 
;
_space_group_IT_number 15
_symmetry_cell_setting monoclinic
_symmetry_space_group_name_Hall '-C 2yc'
_symmetry_space_group_name_H-M 'C 1 2/c 1'
_atom_sites_solution_hydrogens geom
_atom_sites_solution_primary direct
_atom_sites_solution_secondary difmap
_audit_creation_method SHELXL-97
_cell_angle_alpha 90.00
_cell_angle_beta 99.657(2)
_cell_angle_gamma 90.00
_cell_formula_units_Z 4
_cell_length_a 20.5157(19)
_cell_length_b 16.5388(15)
_cell_length_c 26.062(2)
_cell_measurement_reflns_used 8780
_cell_measurement_temperature 100(2)
_cell_measurement_theta_max 25.634
_cell_measurement_theta_min 2.337
_cell_volume 8717.7(13)
_computing_cell_refinement 'Bruker SAINT'
_computing_data_collection 'Bruker SMART'
_computing_data_reduction 'Bruker SAINT'
_computing_molecular_graphics XP
_computing_publication_material XCIF
_computing_structure_refinement 'SHELXL-97 (Sheldrick, 2008)'
_computing_structure_solution 'SHELXS-97 (Sheldrick, 2008)'
_diffrn_ambient_temperature 100(2)
_diffrn_measured_fraction_theta_full 0.965
_diffrn_measured_fraction_theta_max 0.965
_diffrn_measurement_device_type 'CCD area detector'
_diffrn_measurement_method 'phi and omega scans'
_diffrn_radiation_monochromator graphite
_diffrn_radiation_source 'fine-focus sealed tube'
_diffrn_radiation_type MoK\a
_diffrn_radiation_wavelength 0.71073
_diffrn_reflns_av_R_equivalents 0.0615
_diffrn_reflns_av_sigmaI/netI 0.0405
_diffrn_reflns_limit_h_max 24
_diffrn_reflns_limit_h_min -24
_diffrn_reflns_limit_k_max 20
_diffrn_reflns_limit_k_min -20
_diffrn_reflns_limit_l_max 32
_diffrn_reflns_limit_l_min -32
_diffrn_reflns_number 55604
_diffrn_reflns_theta_full 26.08
_diffrn_reflns_theta_max 26.08
_diffrn_reflns_theta_min 1.59
_exptl_absorpt_coefficient_mu 1.946
_exptl_absorpt_correction_T_max 0.9175
_exptl_absorpt_correction_T_min 0.6418
_exptl_absorpt_correction_type multi-scan
_exptl_absorpt_process_details 'SADABS (Bruker AXS, 2004)'
_exptl_crystal_colour brown
_exptl_crystal_density_diffrn 1.519
_exptl_crystal_description needle
_exptl_crystal_F_000 4084
_exptl_crystal_size_max 0.25
_exptl_crystal_size_mid 0.05
_exptl_crystal_size_min 0.05
_refine_diff_density_max 0.919
_refine_diff_density_min -0.880
_refine_diff_density_rms 0.082
_refine_ls_extinction_method none
_refine_ls_goodness_of_fit_ref 1.049
_refine_ls_hydrogen_treatment riding
_refine_ls_matrix_type full
_refine_ls_number_parameters 590
_refine_ls_number_reflns 8348
_refine_ls_number_restraints 307
_refine_ls_restrained_S_all 1.049
_refine_ls_R_factor_all 0.0641
_refine_ls_R_factor_gt 0.0410
_refine_ls_shift/su_max 0.002
_refine_ls_shift/su_mean 0.000
_refine_ls_structure_factor_coef Fsqd
_refine_ls_weighting_details 'calc w=1/[\s^2^(Fo^2^)+(0.0262P)^2^+41.5973P] where P=(Fo^2^+2Fc^2^)/3'
_refine_ls_weighting_scheme calc
_refine_ls_wR_factor_gt 0.0834
_refine_ls_wR_factor_ref 0.0919
_reflns_number_gt 6368
_reflns_number_total 8348
_reflns_threshold_expression >2sigma(I)
_cod_data_source_file ic301241s_si_002_4.cif
_cod_data_source_block Fe6L2Br2
_cod_original_cell_volume 8717.7(14)
_cod_database_code 4330490

loop_
_symmetry_equiv_pos_as_xyz
'x, y, z'
'-x, y, -z+1/2'
'x+1/2, y+1/2, z'
'-x+1/2, y+1/2, -z+1/2'
'-x, -y, -z'
'x, -y, z-1/2'
'-x+1/2, -y+1/2, -z'
'x+1/2, -y+1/2, z-1/2'

loop_
_atom_site_label
_atom_site_type_symbol
_atom_site_fract_x
_atom_site_fract_y
_atom_site_fract_z
_atom_site_U_iso_or_equiv
_atom_site_adp_type
_atom_site_occupancy
_atom_site_symmetry_multiplicity
_atom_site_calc_flag
_atom_site_refinement_flags
_atom_site_disorder_assembly
_atom_site_disorder_group
Fe1 Fe 0.03238(2) 0.54178(3) 0.318212(18) 0.01805(12) Uani 1 1 d . A .
Fe2 Fe 0.01656(2) 0.45721(3) 0.398725(17) 0.01409(11) Uani 1 1 d . A .
Fe3 Fe 0.12364(2) 0.50557(3) 0.395929(19) 0.02128(13) Uani 1 1 d . . .
Br1 Br 0.0000 0.65338(3) 0.2500 0.03459(16) Uani 1 2 d S . .
Br2 Br 0.0000 0.43916(3) 0.2500 0.01957(12) Uani 1 2 d S . .
N1 N 0.07094(14) 0.52188(17) 0.45059(10) 0.0187(6) Uani 1 1 d . A .
N2 N -0.03813(14) 0.54508(17) 0.36670(10) 0.0176(6) Uani 1 1 d . . .
N3 N 0.10756(16) 0.60869(19) 0.36273(11) 0.0264(7) Uani 1 1 d . A .
N4 N 0.09815(14) 0.38988(18) 0.41405(11) 0.0206(7) Uani 1 1 d . A .
N5 N -0.05414(14) 0.39140(16) 0.37073(11) 0.0167(6) Uani 1 1 d . . .
C1 C 0.0100(3) 0.7391(2) 0.44438(16) 0.0449(13) Uani 1 1 d . A .
H1A H -0.0218 0.7304 0.4681 0.067 Uiso 1 1 calc R . .
H1B H -0.0092 0.7760 0.4165 0.067 Uiso 1 1 calc R . .
H1C H 0.0506 0.7628 0.4637 0.067 Uiso 1 1 calc R . .
C2 C 0.0262(2) 0.6575(2) 0.42064(14) 0.0280(9) Uani 1 1 d . . .
C3 C 0.05400(19) 0.6028(2) 0.46596(13) 0.0248(8) Uani 1 1 d . A .
H3A H 0.0941 0.6284 0.4858 0.030 Uiso 1 1 calc R . .
H3B H 0.0211 0.5983 0.4896 0.030 Uiso 1 1 calc R . .
C4 C -0.0396(2) 0.6267(2) 0.38977(14) 0.0258(9) Uani 1 1 d . A .
H4A H -0.0729 0.6267 0.4132 0.031 Uiso 1 1 calc R . .
H4B H -0.0547 0.6656 0.3614 0.031 Uiso 1 1 calc R . .
C5 C 0.0778(2) 0.6773(2) 0.38698(15) 0.0368(11) Uani 1 1 d . A .
H5A H 0.0573 0.7140 0.3588 0.044 Uiso 1 1 calc R . .
H5B H 0.1140 0.7076 0.4086 0.044 Uiso 1 1 calc R . .
C6 C 0.1141(4) 0.4653(4) 0.4882(3) 0.0187(5) Uani 0.489(8) 1 d PGU A 1
C7 C 0.1450(3) 0.4855(3) 0.5382(3) 0.0187(5) Uani 0.489(8) 1 d PGU A 1
H7 H 0.1366 0.5364 0.5527 0.022 Uiso 0.489(8) 1 calc PR A 1
C8 C 0.1881(3) 0.4311(4) 0.5670(2) 0.0187(5) Uani 0.489(8) 1 d PGU A 1
H8 H 0.2092 0.4448 0.6012 0.022 Uiso 0.489(8) 1 calc PR A 1
C9 C 0.2003(3) 0.3566(4) 0.5458(2) 0.0187(5) Uani 0.489(8) 1 d PGU A 1
H9 H 0.2298 0.3194 0.5655 0.022 Uiso 0.489(8) 1 calc PR A 1
C10 C 0.1694(3) 0.3365(4) 0.4959(2) 0.0187(5) Uani 0.489(8) 1 d PGU A 1
H10 H 0.1778 0.2855 0.4814 0.022 Uiso 0.489(8) 1 calc PR A 1
C11 C 0.1263(3) 0.3908(4) 0.4670(2) 0.0187(5) Uani 0.489(8) 1 d PGU A 1
C6A C 0.1134(3) 0.4817(4) 0.4859(3) 0.0187(5) Uani 0.511(8) 1 d PG A 2
C7A C 0.1440(3) 0.5087(3) 0.5345(2) 0.0187(5) Uani 0.511(8) 1 d PG A 2
H7A H 0.1308 0.5584 0.5479 0.022 Uiso 0.511(8) 1 calc PR A 2
C8A C 0.1940(3) 0.4630(4) 0.56348(19) 0.0187(5) Uani 0.511(8) 1 d PG A 2
H8A H 0.2149 0.4815 0.5967 0.022 Uiso 0.511(8) 1 calc PR A 2
C9A C 0.2133(2) 0.3903(4) 0.54386(19) 0.0187(5) Uani 0.511(8) 1 d PG A 2
H9A H 0.2475 0.3591 0.5637 0.022 Uiso 0.511(8) 1 calc PR A 2
C10A C 0.1827(3) 0.3633(3) 0.4953(2) 0.0187(5) Uani 0.511(8) 1 d PG A 2
H10A H 0.1959 0.3136 0.4818 0.022 Uiso 0.511(8) 1 calc PR A 2
C11A C 0.1328(3) 0.4090(4) 0.4663(2) 0.0187(5) Uani 0.511(8) 1 d PG A 2
C12 C 0.1095(2) 0.3162(2) 0.38820(15) 0.0305(7) Uani 1 1 d U . .
C13 C 0.1023(2) 0.2408(2) 0.41011(17) 0.0363(7) Uani 1 1 d U A .
H13 H 0.0890 0.2373 0.4432 0.044 Uiso 1 1 calc R . .
C14 C 0.1145(2) 0.1704(3) 0.38396(18) 0.0427(7) Uani 1 1 d U . .
H14 H 0.1093 0.1190 0.3991 0.051 Uiso 1 1 calc R A .
C15 C 0.1338(2) 0.1756(3) 0.33651(18) 0.0447(7) Uani 1 1 d U A .
H15 H 0.1440 0.1279 0.3191 0.054 Uiso 1 1 calc R . .
C16 C 0.1385(2) 0.2502(3) 0.31376(17) 0.0397(7) Uani 1 1 d U . .
H16 H 0.1499 0.2534 0.2799 0.048 Uiso 1 1 calc R A .
C17 C 0.1269(2) 0.3204(3) 0.33960(15) 0.0327(7) Uani 1 1 d U A .
H17 H 0.1309 0.3715 0.3238 0.039 Uiso 1 1 calc R . .
C18 C -0.10092(18) 0.5167(3) 0.34124(14) 0.0289(4) Uani 1 1 d U A .
C19 C -0.15340(19) 0.5646(3) 0.31639(14) 0.0302(6) Uani 1 1 d U . .
H19 H -0.1479 0.6213 0.3135 0.036 Uiso 1 1 calc R A .
C20 C -0.2137(2) 0.5283(3) 0.29598(14) 0.0322(6) Uani 1 1 d U A .
H20 H -0.2494 0.5607 0.2794 0.039 Uiso 1 1 calc R . .
C21 C -0.22202(19) 0.4457(3) 0.29963(14) 0.0289(4) Uani 1 1 d U . .
H21 H -0.2636 0.4220 0.2862 0.035 Uiso 1 1 calc R A .
C22 C -0.17016(18) 0.3969(3) 0.32277(13) 0.0263(4) Uani 1 1 d U A .
H22 H -0.1760 0.3401 0.3245 0.032 Uiso 1 1 calc R . .
C23 C -0.10878(18) 0.4320(2) 0.34359(14) 0.0263(4) Uani 1 1 d U A .
C24 C -0.0551(2) 0.3047(2) 0.36902(15) 0.0306(7) Uani 1 1 d . A .
C25 C -0.0646(2) 0.2603(2) 0.41148(15) 0.0296(9) Uani 1 1 d . . .
H25 H -0.0719 0.2875 0.4421 0.036 Uiso 1 1 calc R A .
C26 C -0.0638(2) 0.1759(2) 0.41064(16) 0.0413(11) Uani 1 1 d . A .
H26 H -0.0705 0.1462 0.4405 0.050 Uiso 1 1 calc R . .
C27 C -0.0534(2) 0.1363(2) 0.36704(15) 0.0306(7) Uani 1 1 d . . .
H27 H -0.0521 0.0789 0.3664 0.037 Uiso 1 1 calc R A .
C28 C -0.0447(2) 0.1800(2) 0.32379(16) 0.0375(10) Uani 1 1 d . A .
H28 H -0.0379 0.1526 0.2931 0.045 Uiso 1 1 calc R . .
C29 C -0.0459(2) 0.2637(2) 0.32478(15) 0.0270(9) Uani 1 1 d . . .
H29 H -0.0402 0.2933 0.2946 0.032 Uiso 1 1 calc R A .
C30A C 0.1706(4) 0.6226(5) 0.3413(4) 0.0130(13) Uani 0.500(6) 1 d PGU A 1
C31A C 0.1773(4) 0.6951(4) 0.3157(4) 0.0188(13) Uani 0.500(6) 1 d PGU A 1
H31A H 0.1423 0.7335 0.3113 0.023 Uiso 0.500(6) 1 calc PR A 1
C32A C 0.2352(4) 0.7115(4) 0.2966(3) 0.0213(16) Uani 0.500(6) 1 d PGU A 1
H32A H 0.2398 0.7611 0.2791 0.026 Uiso 0.500(6) 1 calc PR A 1
C33A C 0.2863(3) 0.6554(4) 0.3030(3) 0.0208(16) Uani 0.500(6) 1 d PGU A 1
H33A H 0.3259 0.6666 0.2899 0.025 Uiso 0.500(6) 1 calc PR A 1
C34A C 0.2796(3) 0.5829(4) 0.3286(4) 0.0194(13) Uani 0.500(6) 1 d PGU A 1
H34A H 0.3146 0.5445 0.3330 0.023 Uiso 0.500(6) 1 calc PR A 1
C35A C 0.2217(4) 0.5665(4) 0.3477(4) 0.0145(13) Uani 0.500(6) 1 d PGU A 1
N6A N 0.2090(7) 0.4975(6) 0.3752(6) 0.0162(13) Uani 0.500(6) 1 d PU A 1
C30B C 0.1548(4) 0.6413(5) 0.3375(5) 0.0130(13) Uani 0.500(6) 1 d PG A 2
C31B C 0.1569(4) 0.7143(4) 0.3114(4) 0.0188(13) Uani 0.500(6) 1 d PG A 2
H31B H 0.1193 0.7487 0.3061 0.023 Uiso 0.500(6) 1 calc PR A 2
C32B C 0.2140(4) 0.7370(4) 0.2931(3) 0.0213(16) Uani 0.500(6) 1 d PG A 2
H32B H 0.2155 0.7869 0.2752 0.026 Uiso 0.500(6) 1 calc PR A 2
C33B C 0.2691(3) 0.6867(4) 0.3008(3) 0.0208(16) Uani 0.500(6) 1 d PG A 2
H33B H 0.3082 0.7022 0.2883 0.025 Uiso 0.500(6) 1 calc PR A 2
C34B C 0.2670(3) 0.6137(4) 0.3269(3) 0.0194(13) Uani 0.500(6) 1 d PG A 2
H34B H 0.3046 0.5793 0.3322 0.023 Uiso 0.500(6) 1 calc PR A 2
C35B C 0.2099(4) 0.5910(4) 0.3453(4) 0.0145(13) Uani 0.500(6) 1 d PG A 2
N6B N 0.2048(7) 0.5223(5) 0.3751(6) 0.0162(13) Uani 0.500(6) 1 d P A 2
C36A C 0.2535(3) 0.4310(3) 0.3792(2) 0.0179(17) Uani 0.500(6) 1 d PGU A 1
C37A C 0.2761(3) 0.3991(3) 0.42832(19) 0.0182(15) Uani 0.500(6) 1 d PGU A 1
H37A H 0.2664 0.4258 0.4584 0.022 Uiso 0.500(6) 1 calc PR A 1
C38A C 0.3129(3) 0.3281(4) 0.43336(16) 0.0271(17) Uani 0.500(6) 1 d PGU A 1
H38A H 0.3284 0.3063 0.4669 0.032 Uiso 0.500(6) 1 calc PR A 1
C39A C 0.3271(3) 0.2890(3) 0.3893(2) 0.0274(16) Uani 0.500(6) 1 d PGU A 1
H39A H 0.3522 0.2405 0.3927 0.033 Uiso 0.500(6) 1 calc PR A 1
C40A C 0.3044(3) 0.3209(4) 0.34020(17) 0.0277(18) Uani 0.500(6) 1 d PGU A 1
H40A H 0.3141 0.2942 0.3101 0.033 Uiso 0.500(6) 1 calc PR A 1
C41A C 0.2676(4) 0.3919(4) 0.33517(17) 0.026(2) Uani 0.500(6) 1 d PGU A 1
H41A H 0.2521 0.4137 0.3016 0.032 Uiso 0.500(6) 1 calc PR A 1
C36B C 0.2565(3) 0.4624(3) 0.3823(2) 0.0173(18) Uani 0.500(6) 1 d PGU A 2
C37B C 0.2862(3) 0.4431(4) 0.43279(18) 0.0233(17) Uani 0.500(6) 1 d PGU A 2
H37B H 0.2746 0.4721 0.4614 0.028 Uiso 0.500(6) 1 calc PR A 2
C38B C 0.3328(3) 0.3815(4) 0.44137(18) 0.035(2) Uani 0.500(6) 1 d PGU A 2
H38B H 0.3531 0.3684 0.4759 0.043 Uiso 0.500(6) 1 calc PR A 2
C39B C 0.3498(3) 0.3391(4) 0.3995(2) 0.041(2) Uani 0.500(6) 1 d PGU A 2
H39B H 0.3816 0.2970 0.4053 0.049 Uiso 0.500(6) 1 calc PR A 2
C40B C 0.3201(3) 0.3583(4) 0.3490(2) 0.036(2) Uani 0.500(6) 1 d PGU A 2
H40B H 0.3317 0.3293 0.3204 0.043 Uiso 0.500(6) 1 calc PR A 2
C41B C 0.2735(3) 0.4199(4) 0.34045(17) 0.025(2) Uani 0.500(6) 1 d PGU A 2
H41B H 0.2532 0.4331 0.3060 0.030 Uiso 0.500(6) 1 calc PR A 2
C1S C -0.1366(3) 0.9077(4) 0.1072(2) 0.048(2) Uani 0.50 1 d PG B 1
H1S H -0.1760 0.8914 0.1188 0.057 Uiso 0.50 1 calc PR B 1
C2S C -0.1392(3) 0.9373(4) 0.0569(2) 0.052(3) Uani 0.50 1 d PG B 1
H2S H -0.1804 0.9412 0.0342 0.062 Uiso 0.50 1 calc PR B 1
C3S C -0.0814(3) 0.9612(4) 0.0399(2) 0.051(3) Uani 0.50 1 d PG B 1
H3S H -0.0832 0.9814 0.0056 0.061 Uiso 0.50 1 calc PR B 1
C4S C -0.0211(3) 0.9555(4) 0.0732(3) 0.048(3) Uani 0.50 1 d PG B 1
H4S H 0.0184 0.9719 0.0615 0.058 Uiso 0.50 1 calc PR B 1
C5S C -0.0185(2) 0.9259(4) 0.1234(2) 0.045(2) Uani 0.50 1 d PG B 1
H5S H 0.0228 0.9220 0.1461 0.054 Uiso 0.50 1 calc PR B 1
C6S C -0.0762(3) 0.9020(4) 0.14038(19) 0.051(3) Uani 0.50 1 d PG B 1
H6S H -0.0744 0.8818 0.1747 0.061 Uiso 0.50 1 calc PR B 1
C31S C -0.0364(5) -0.0417(5) 0.4587(4) 0.045(2) Uani 0.50 1 d P . 2
H31S H -0.0610 -0.0699 0.4301 0.054 Uiso 0.50 1 calc PR . 2
C32S C 0.0302(6) -0.0253(6) 0.4600(4) 0.049(3) Uani 0.50 1 d P C 2
H32S H 0.0512 -0.0434 0.4322 0.058 Uiso 0.50 1 calc PR C 2
C33S C 0.0664(5) 0.0166(5) 0.5008(4) 0.043(2) Uani 0.50 1 d P . 2
H33S H 0.1118 0.0282 0.5008 0.052 Uiso 0.50 1 calc PR . 2
C16S C 0.2559(4) 0.6591(5) 0.5452(3) 0.077(4) Uani 0.50 1 d PG D -1
H16S H 0.2493 0.6182 0.5695 0.092 Uiso 0.50 1 calc PR D -1
C17S C 0.2515(3) 0.7401(6) 0.5583(2) 0.060(3) Uani 0.50 1 d PG D -1
H17S H 0.2419 0.7547 0.5915 0.072 Uiso 0.50 1 calc PR D -1
C18S C 0.2611(3) 0.7999(4) 0.5228(3) 0.060(3) Uani 0.50 1 d PG D -1
H18S H 0.2581 0.8553 0.5317 0.072 Uiso 0.50 1 calc PR D -1
C19S C 0.2752(4) 0.7785(5) 0.4742(3) 0.065(3) Uani 0.50 1 d PG D -1
H19S H 0.2818 0.8193 0.4500 0.079 Uiso 0.50 1 calc PR D -1
C20S C 0.2796(4) 0.6975(6) 0.4612(3) 0.069(4) Uani 0.50 1 d PG D -1
H20S H 0.2892 0.6829 0.4280 0.083 Uiso 0.50 1 calc PR D -1
C21S C 0.2699(4) 0.6377(4) 0.4966(4) 0.090(5) Uani 0.50 1 d PG D -1
H21S H 0.2730 0.5823 0.4877 0.108 Uiso 0.50 1 calc PR D -1
C7S C -0.0660(4) 0.9886(4) 0.2323(3) 0.054(3) Uani 0.50 1 d PG E -2
H7S H -0.0964 1.0168 0.2496 0.065 Uiso 0.50 1 calc PR E -2
C8S C -0.0892(3) 0.9388(4) 0.1903(3) 0.058(3) Uani 0.50 1 d PG E -2
H8S H -0.1354 0.9328 0.1788 0.070 Uiso 0.50 1 calc PR E -2
C9S C -0.0448(4) 0.8976(4) 0.1649(2) 0.072(5) Uani 0.50 1 d PG E -2
H9S H -0.0606 0.8635 0.1362 0.086 Uiso 0.50 1 calc PR E -2
C10S C 0.0228(4) 0.9063(4) 0.1816(3) 0.059(3) Uani 0.50 1 d PG E -2
H10S H 0.0532 0.8782 0.1643 0.071 Uiso 0.50 1 calc PR E -2
C11S C 0.0460(3) 0.9561(4) 0.2237(3) 0.061(3) Uani 0.50 1 d PG E -2
H11S H 0.0923 0.9621 0.2351 0.073 Uiso 0.50 1 calc PR E -2
C12S C 0.0016(4) 0.9973(3) 0.2490(3) 0.060(3) Uani 0.50 1 d PG E -2
H12S H 0.0175 1.0314 0.2777 0.072 Uiso 0.50 1 calc PR E -2

loop_
_atom_site_aniso_label
_atom_site_aniso_U_11
_atom_site_aniso_U_22
_atom_site_aniso_U_33
_atom_site_aniso_U_23
_atom_site_aniso_U_13
_atom_site_aniso_U_12
Fe1 0.0251(3) 0.0153(2) 0.0143(2) -0.0015(2) 0.0048(2) -0.0032(2)
Fe2 0.0151(2) 0.0127(2) 0.0145(2) -0.00005(19) 0.00278(19) 0.0000(2)
Fe3 0.0185(3) 0.0299(3) 0.0163(2) -0.0003(2) 0.0054(2) -0.0067(2)
Br1 0.0707(4) 0.0144(3) 0.0180(3) 0.000 0.0055(3) 0.000
Br2 0.0308(3) 0.0136(3) 0.0148(2) 0.000 0.0049(2) 0.000
N1 0.0201(15) 0.0231(16) 0.0132(14) -0.0011(12) 0.0040(12) -0.0062(12)
N2 0.0235(16) 0.0123(14) 0.0175(14) -0.0018(12) 0.0048(12) 0.0014(12)
N3 0.0365(19) 0.0272(18) 0.0171(15) -0.0054(13) 0.0094(14) -0.0159(15)
N4 0.0161(15) 0.0287(17) 0.0173(15) 0.0023(13) 0.0034(12) 0.0053(13)
N5 0.0182(15) 0.0146(15) 0.0182(15) -0.0006(11) 0.0052(12) -0.0003(12)
C1 0.092(4) 0.020(2) 0.027(2) -0.0063(17) 0.024(2) -0.009(2)
C2 0.052(3) 0.0136(18) 0.0206(19) -0.0036(15) 0.0114(18) -0.0074(17)
C3 0.035(2) 0.023(2) 0.0179(18) -0.0090(15) 0.0091(16) -0.0109(17)
C4 0.046(3) 0.0124(17) 0.0218(19) 0.0012(14) 0.0129(18) 0.0087(16)
C5 0.070(3) 0.020(2) 0.024(2) -0.0081(16) 0.021(2) -0.020(2)
C6 0.0150(8) 0.0250(14) 0.0168(7) 0.0056(11) 0.0045(7) -0.0031(10)
C7 0.0150(8) 0.0250(14) 0.0168(7) 0.0056(11) 0.0045(7) -0.0031(10)
C8 0.0150(8) 0.0250(14) 0.0168(7) 0.0056(11) 0.0045(7) -0.0031(10)
C9 0.0150(8) 0.0250(14) 0.0168(7) 0.0056(11) 0.0045(7) -0.0031(10)
C10 0.0150(8) 0.0250(14) 0.0168(7) 0.0056(11) 0.0045(7) -0.0031(10)
C11 0.0150(8) 0.0250(14) 0.0168(7) 0.0056(11) 0.0045(7) -0.0031(10)
C6A 0.0150(8) 0.0250(14) 0.0168(7) 0.0056(11) 0.0045(7) -0.0031(10)
C7A 0.0150(8) 0.0250(14) 0.0168(7) 0.0056(11) 0.0045(7) -0.0031(10)
C8A 0.0150(8) 0.0250(14) 0.0168(7) 0.0056(11) 0.0045(7) -0.0031(10)
C9A 0.0150(8) 0.0250(14) 0.0168(7) 0.0056(11) 0.0045(7) -0.0031(10)
C10A 0.0150(8) 0.0250(14) 0.0168(7) 0.0056(11) 0.0045(7) -0.0031(10)
C11A 0.0150(8) 0.0250(14) 0.0168(7) 0.0056(11) 0.0045(7) -0.0031(10)
C12 0.0305(15) 0.0315(14) 0.0311(14) 0.0048(12) 0.0096(12) 0.0183(13)
C13 0.0386(15) 0.0335(15) 0.0385(15) 0.0082(12) 0.0112(13) 0.0198(13)
C14 0.0461(16) 0.0358(15) 0.0477(16) 0.0059(13) 0.0119(14) 0.0226(14)
C15 0.0477(16) 0.0397(15) 0.0488(16) -0.0014(14) 0.0140(14) 0.0232(14)
C16 0.0408(16) 0.0406(15) 0.0409(15) -0.0026(13) 0.0158(13) 0.0181(14)
C17 0.0325(15) 0.0354(14) 0.0328(14) 0.0017(12) 0.0131(12) 0.0158(13)
C18 0.0229(9) 0.0453(10) 0.0181(9) -0.0074(9) 0.0022(8) 0.0075(8)
C19 0.0283(12) 0.0435(12) 0.0186(13) -0.0060(11) 0.0028(11) 0.0102(9)
C20 0.0271(11) 0.0471(11) 0.0205(13) -0.0069(12) -0.0011(11) 0.0136(10)
C21 0.0229(9) 0.0453(10) 0.0181(9) -0.0074(9) 0.0022(8) 0.0075(8)
C22 0.0202(9) 0.0430(9) 0.0163(9) -0.0061(8) 0.0048(8) 0.0060(8)
C23 0.0202(9) 0.0430(9) 0.0163(9) -0.0061(8) 0.0048(8) 0.0060(8)
C24 0.0460(18) 0.0138(13) 0.0328(15) -0.0030(12) 0.0090(13) -0.0081(13)
C25 0.045(3) 0.022(2) 0.024(2) -0.0043(16) 0.0108(18) -0.0054(18)
C26 0.070(3) 0.025(2) 0.031(2) 0.0038(18) 0.016(2) -0.013(2)
C27 0.0460(18) 0.0138(13) 0.0328(15) -0.0030(12) 0.0090(13) -0.0081(13)
C28 0.058(3) 0.024(2) 0.033(2) -0.0086(18) 0.016(2) -0.009(2)
C29 0.038(2) 0.021(2) 0.0235(19) -0.0009(15) 0.0094(17) -0.0056(17)
C30A 0.013(4) 0.014(4) 0.011(2) 0.002(3) -0.001(3) -0.001(2)
C31A 0.023(4) 0.012(3) 0.021(2) 0.000(2) 0.001(3) 0.003(2)
C32A 0.029(5) 0.015(4) 0.021(2) 0.002(3) 0.005(3) -0.006(3)
C33A 0.024(4) 0.019(4) 0.021(2) -0.003(3) 0.008(3) -0.006(3)
C34A 0.017(3) 0.020(4) 0.022(2) -0.002(3) 0.004(2) 0.001(3)
C35A 0.013(3) 0.015(4) 0.0152(19) 0.002(3) 0.000(2) 0.001(2)
N6A 0.018(2) 0.015(4) 0.0157(15) 0.002(4) 0.0028(14) 0.001(3)
C30B 0.013(4) 0.014(4) 0.011(2) 0.002(3) -0.001(3) -0.001(2)
C31B 0.023(4) 0.012(3) 0.021(2) 0.000(2) 0.001(3) 0.003(2)
C32B 0.029(5) 0.015(4) 0.021(2) 0.002(3) 0.005(3) -0.006(3)
C33B 0.024(4) 0.019(4) 0.021(2) -0.003(3) 0.008(3) -0.006(3)
C34B 0.017(3) 0.020(4) 0.022(2) -0.002(3) 0.004(2) 0.001(3)
C35B 0.013(3) 0.015(4) 0.0152(19) 0.002(3) 0.000(2) 0.001(2)
N6B 0.018(2) 0.015(4) 0.0157(15) 0.002(4) 0.0028(14) 0.001(3)
C36A 0.013(3) 0.014(4) 0.027(3) 0.002(3) 0.005(3) -0.001(3)
C37A 0.013(3) 0.017(3) 0.025(3) 0.002(3) 0.005(3) -0.003(3)
C38A 0.019(4) 0.026(4) 0.035(3) 0.008(3) 0.003(3) 0.005(3)
C39A 0.017(4) 0.020(4) 0.046(4) 0.002(3) 0.007(3) 0.006(3)
C40A 0.024(4) 0.024(4) 0.038(3) -0.005(3) 0.010(3) -0.001(3)
C41A 0.026(5) 0.026(4) 0.027(3) -0.001(3) 0.006(3) 0.003(3)
C36B 0.014(4) 0.021(5) 0.019(3) 0.003(3) 0.007(3) -0.001(3)
C37B 0.013(4) 0.030(5) 0.028(4) 0.006(4) 0.006(3) -0.004(3)
C38B 0.029(5) 0.037(5) 0.039(4) 0.014(4) 0.005(4) 0.000(4)
C39B 0.024(4) 0.037(5) 0.062(5) 0.008(4) 0.009(4) 0.009(4)
C40B 0.018(5) 0.048(6) 0.043(4) -0.011(4) 0.012(4) 0.008(4)
C41B 0.012(4) 0.034(5) 0.028(4) -0.004(4) 0.004(3) 0.002(4)
C1S 0.043(6) 0.054(6) 0.049(6) -0.001(5) 0.019(5) -0.006(5)
C2S 0.053(6) 0.053(7) 0.049(6) -0.005(5) 0.002(5) -0.003(5)
C3S 0.080(8) 0.029(5) 0.047(6) -0.002(4) 0.022(6) -0.002(6)
C4S 0.053(7) 0.030(5) 0.068(7) -0.020(6) 0.031(6) -0.010(5)
C5S 0.050(6) 0.026(5) 0.058(6) -0.015(4) 0.008(5) -0.011(4)
C6S 0.052(7) 0.046(7) 0.058(8) -0.009(6) 0.021(6) -0.011(5)
C31S 0.059(6) 0.027(5) 0.043(5) 0.005(4) -0.006(5) -0.003(5)
C32S 0.058(7) 0.042(6) 0.040(6) -0.004(5) -0.006(6) 0.002(5)
C33S 0.047(6) 0.029(5) 0.051(6) 0.008(4) -0.002(5) -0.004(4)
C16S 0.059(8) 0.076(9) 0.085(10) 0.025(8) -0.014(7) -0.038(7)
C17S 0.029(6) 0.097(10) 0.053(7) -0.030(7) 0.002(5) -0.028(6)
C18S 0.055(7) 0.054(7) 0.060(8) -0.022(6) -0.023(6) 0.003(6)
C19S 0.057(8) 0.084(10) 0.052(7) 0.002(7) -0.001(6) -0.030(7)
C20S 0.033(6) 0.126(13) 0.049(7) -0.036(8) 0.007(6) -0.023(7)
C21S 0.075(9) 0.042(7) 0.143(14) -0.043(8) -0.011(9) 0.005(7)
C7S 0.081(8) 0.032(5) 0.052(6) -0.002(5) 0.020(6) 0.009(5)
C8S 0.066(7) 0.041(6) 0.073(8) -0.012(5) 0.028(6) -0.003(5)
C9S 0.105(12) 0.036(6) 0.090(11) -0.012(7) 0.059(10) -0.002(7)
C10S 0.076(8) 0.046(6) 0.062(7) 0.011(5) 0.032(6) 0.013(6)
C11S 0.083(8) 0.054(7) 0.051(6) 0.017(6) 0.024(6) 0.012(6)
C12S 0.103(8) 0.039(5) 0.041(4) -0.017(12) 0.022(5) -0.046(12)

loop_
_atom_type_symbol
_atom_type_description
_atom_type_scat_dispersion_real
_atom_type_scat_dispersion_imag
_atom_type_scat_source
C C 0.0033 0.0016 'International Tables Vol C Tables 4.2.6.8 and 6.1.1.4'
H H 0.0000 0.0000 'International Tables Vol C Tables 4.2.6.8 and 6.1.1.4'
N N 0.0061 0.0033 'International Tables Vol C Tables 4.2.6.8 and 6.1.1.4'
Fe Fe 0.3463 0.8444 'International Tables Vol C Tables 4.2.6.8 and 6.1.1.4'
Br Br -0.2901 2.4595 'International Tables Vol C Tables 4.2.6.8 and 6.1.1.4'

loop_
_geom_angle_atom_site_label_1
_geom_angle_atom_site_label_2
_geom_angle_atom_site_label_3
_geom_angle
_geom_angle_site_symmetry_1
N2 Fe1 N3 99.98(11) .
N2 Fe1 Br2 109.02(8) .
N3 Fe1 Br2 148.28(9) .
N2 Fe1 Br1 106.05(8) .
N3 Fe1 Br1 94.87(9) .
Br2 Fe1 Br1 89.34(2) .
N2 Fe1 Fe2 47.56(8) .
N3 Fe1 Fe2 90.99(8) .
Br2 Fe1 Fe2 99.05(2) .
Br1 Fe1 Fe2 153.61(2) .
N2 Fe1 Fe3 90.93(8) .
N3 Fe1 Fe3 46.91(9) .
Br2 Fe1 Fe3 118.48(2) .
Br1 Fe1 Fe3 140.94(2) .
Fe2 Fe1 Fe3 54.032(18) .
N5 Fe2 N1 157.10(12) .
N5 Fe2 N2 85.00(12) .
N1 Fe2 N2 96.38(12) .
N5 Fe2 N4 108.94(12) .
N1 Fe2 N4 78.56(12) .
N2 Fe2 N4 155.66(12) .
N5 Fe2 Fe3 149.04(9) .
N1 Fe2 Fe3 53.02(8) .
N2 Fe2 Fe3 102.01(9) .
N4 Fe2 Fe3 55.86(9) .
N5 Fe2 Fe1 101.17(9) .
N1 Fe2 Fe1 97.60(8) .
N2 Fe2 Fe1 52.22(8) .
N4 Fe2 Fe1 104.42(8) .
Fe3 Fe2 Fe1 62.99(2) .
N6B Fe3 N3 80.2(3) .
N6B Fe3 N6A 12.6(4) .
N3 Fe3 N6A 91.8(3) .
N6B Fe3 N1 146.0(5) .
N3 Fe3 N1 97.61(13) .
N6A Fe3 N1 149.3(5) .
N6B Fe3 N4 118.7(3) .
N3 Fe3 N4 154.11(13) .
N6A Fe3 N4 106.1(3) .
N1 Fe3 N4 76.55(11) .
N6B Fe3 Fe2 161.5(5) .
N3 Fe3 Fe2 103.05(10) .
N6A Fe3 Fe2 152.3(4) .
N1 Fe3 Fe2 52.24(8) .
N4 Fe3 Fe2 53.28(8) .
N6B Fe3 C11A 111.2(4) .
N3 Fe3 C11A 156.53(18) .
N6A Fe3 C11A 102.1(4) .
N1 Fe3 C11A 61.18(19) .
N4 Fe3 C11A 37.02(15) .
Fe2 Fe3 C11A 72.85(15) .
N6B Fe3 C6A 122.4(5) .
N3 Fe3 C6A 123.12(16) .
N6A Fe3 C6A 119.5(5) .
N1 Fe3 C6A 33.36(16) .
N4 Fe3 C6A 63.87(17) .
Fe2 Fe3 C6A 71.40(16) .
C11A Fe3 C6A 33.41(8) .
N6B Fe3 Fe1 107.6(4) .
N3 Fe3 Fe1 52.64(9) .
N6A Fe3 Fe1 111.7(4) .
N1 Fe3 Fe1 97.07(9) .
N4 Fe3 Fe1 102.50(8) .
Fe2 Fe3 Fe1 62.98(2) .
C11A Fe3 Fe1 134.51(14) .
C6A Fe3 Fe1 128.83(14) .
Fe1 Br1 Fe1 88.25(3) 2
Fe1 Br2 Fe1 93.06(3) 2
C6A N1 C3 115.3(4) .
C6A N1 C6 8.0(5) .
C3 N1 C6 121.8(4) .
C6A N1 Fe2 116.2(3) .
C3 N1 Fe2 124.5(2) .
C6 N1 Fe2 108.4(3) .
C6A N1 Fe3 93.2(4) .
C3 N1 Fe3 121.1(2) .
C6 N1 Fe3 93.0(4) .
Fe2 N1 Fe3 74.74(10) .
C18 N2 C4 114.3(3) .
C18 N2 Fe2 111.5(2) .
C4 N2 Fe2 124.0(2) .
C18 N2 Fe1 112.1(2) .
C4 N2 Fe1 109.6(2) .
Fe2 N2 Fe1 80.22(10) .
C30B N3 C5 106.2(5) .
C30B N3 C30A 16.9(4) .
C5 N3 C30A 118.7(4) .
C30B N3 Fe3 119.0(3) .
C5 N3 Fe3 122.8(2) .
C30A N3 Fe3 102.1(3) .
C30B N3 Fe1 117.3(6) .
C5 N3 Fe1 109.0(3) .
C30A N3 Fe1 118.3(5) .
Fe3 N3 Fe1 80.45(11) .
C11 N4 C12 113.6(4) .
C11 N4 C11A 13.0(4) .
C12 N4 C11A 122.1(3) .
C11 N4 Fe2 112.6(3) .
C12 N4 Fe2 125.4(2) .
C11A N4 Fe2 109.1(3) .
C11 N4 Fe3 97.9(3) .
C12 N4 Fe3 128.0(2) .
C11A N4 Fe3 84.8(3) .
Fe2 N4 Fe3 70.86(10) .
C23 N5 C24 117.4(3) .
C23 N5 Fe2 115.1(2) .
C24 N5 Fe2 127.1(2) .
C3 C2 C5 111.7(4) .
C3 C2 C4 113.1(3) .
C5 C2 C4 113.9(3) .
C3 C2 C1 106.7(3) .
C5 C2 C1 105.1(3) .
C4 C2 C1 105.6(3) .
N1 C3 C2 114.1(3) .
N2 C4 C2 116.0(3) .
N3 C5 C2 117.3(3) .
C7 C6 C11 120.0 .
C7 C6 N1 125.4(4) .
C11 C6 N1 114.3(4) .
C6 C7 C8 120.0 .
C9 C8 C7 120.0 .
C8 C9 C10 120.0 .
C9 C10 C11 120.0 .
C10 C11 C6 120.0 .
C10 C11 N4 130.0(4) .
C6 C11 N4 109.2(4) .
N1 C6A C7A 127.7(4) .
N1 C6A C11A 111.8(4) .
C7A C6A C11A 120.0 .
N1 C6A Fe3 53.4(3) .
C7A C6A Fe3 137.0(3) .
C11A C6A Fe3 73.1(2) .
C6A C7A C8A 120.0 .
C7A C8A C9A 120.0 .
C10A C9A C8A 120.0 .
C9A C10A C11A 120.0 .
C10A C11A C6A 120.0 .
C10A C11A N4 126.0(4) .
C6A C11A N4 113.9(4) .
C10A C11A Fe3 136.7(3) .
C6A C11A Fe3 73.5(3) .
N4 C11A Fe3 58.1(2) .
C17 C12 C13 119.1(4) .
C17 C12 N4 118.6(4) .
C13 C12 N4 122.3(3) .
C12 C13 C14 120.6(4) .
C15 C14 C13 119.6(4) .
C14 C15 C16 119.9(4) .
C15 C16 C17 120.8(4) .
C12 C17 C16 119.9(4) .
C19 C18 C23 119.7(4) .
C19 C18 N2 126.3(4) .
C23 C18 N2 114.0(3) .
C20 C19 C18 119.6(4) .
C21 C20 C19 120.6(4) .
C20 C21 C22 120.6(4) .
C21 C22 C23 119.8(4) .
N5 C23 C22 126.0(4) .
N5 C23 C18 114.3(3) .
C22 C23 C18 119.5(4) .
C25 C24 C29 118.1(3) .
C25 C24 N5 120.9(3) .
C29 C24 N5 120.9(3) .
C24 C25 C26 121.3(4) .
C27 C26 C25 119.9(4) .
C26 C27 C28 119.5(4) .
C27 C28 C29 120.3(4) .
C24 C29 C28 120.8(4) .
C31A C30A C35A 120.0 .
C31A C30A N3 118.0(4) .
C35A C30A N3 122.0(4) .
C32A C31A C30A 120.0 .
C31A C32A C33A 120.0 .
C32A C33A C34A 120.0 .
C35A C34A C33A 120.0 .
C34A C35A C30A 120.0 .
C34A C35A N6A 126.1(6) .
C30A C35A N6A 113.9(6) .
C35A N6A C36A 119.8(10) .
C35A N6A Fe3 110.2(6) .
C36A N6A Fe3 129.6(8) .
N3 C30B C31B 131.2(4) .
N3 C30B C35B 108.5(4) .
C31B C30B C35B 120.0 .
C32B C31B C30B 120.0 .
C31B C32B C33B 120.0 .
C32B C33B C34B 120.0 .
C35B C34B C33B 120.0 .
N6B C35B C34B 124.1(6) .
N6B C35B C30B 115.8(6) .
C34B C35B C30B 120.0 .
C35B N6B C36B 120.8(10) .
C35B N6B Fe3 116.2(7) .
C36B N6B Fe3 122.4(7) .
C37A C36A C41A 120.0 .
C37A C36A N6A 118.2(7) .
C41A C36A N6A 121.3(7) .
C36A C37A C38A 120.0 .
C39A C38A C37A 120.0 .
C38A C39A C40A 120.0 .
C41A C40A C39A 120.0 .
C40A C41A C36A 120.0 .
C37B C36B C41B 120.0 .
C37B C36B N6B 118.5(6) .
C41B C36B N6B 121.4(7) .
C38B C37B C36B 120.0 .
C39B C38B C37B 120.0 .
C38B C39B C40B 120.0 .
C39B C40B C41B 120.0 .
C40B C41B C36B 120.0 .
C2S C1S C6S 120.0 .
C3S C2S C1S 120.0 .
C4S C3S C2S 120.0 .
C3S C4S C5S 120.0 .
C6S C5S C4S 120.0 .
C5S C6S C1S 120.0 .
C33S C31S C32S 119.3(9) 5_556
C33S C32S C31S 121.1(10) .
C31S C33S C32S 119.5(10) 5_556
C17S C16S C21S 120.0 .
C16S C17S C18S 120.0 .
C19S C18S C17S 120.0 .
C18S C19S C20S 120.0 .
C19S C20S C21S 120.0 .
C20S C21S C16S 120.0 .
C8S C7S C12S 120.0 .
C9S C8S C7S 120.0 .
C8S C9S C10S 120.0 .
C9S C10S C11S 120.0 .
C10S C11S C12S 120.0 .
C11S C12S C7S 120.0 .

loop_
_geom_bond_atom_site_label_1
_geom_bond_atom_site_label_2
_geom_bond_distance
_geom_bond_site_symmetry_2
Fe1 N2 2.075(3) .
Fe1 N3 2.085(3) .
Fe1 Br2 2.4670(6) .
Fe1 Br1 2.5715(6) .
Fe1 Fe2 2.5871(7) .
Fe1 Fe3 2.5873(7) .
Fe2 N5 1.862(3) .
Fe2 N1 1.926(3) .
Fe2 N2 1.937(3) .
Fe2 N4 1.994(3) .
Fe2 Fe3 2.3504(7) .
Fe3 N6B 1.856(14) .
Fe3 N3 1.916(3) .
Fe3 N6A 1.921(14) .
Fe3 N1 1.946(3) .
Fe3 N4 2.059(3) .
Fe3 C11A 2.415(6) .
Fe3 C6A 2.421(7) .
Br1 Fe1 2.5714(6) 2
Br2 Fe1 2.4670(6) 2
N1 C6A 1.333(5) .
N1 C3 1.456(5) .
N1 C6 1.526(6) .
N2 C18 1.426(5) .
N2 C4 1.480(4) .
N3 C30B 1.370(7) .
N3 C5 1.480(5) .
N3 C30A 1.509(7) .
N4 C11 1.405(6) .
N4 C12 1.430(5) .
N4 C11A 1.460(5) .
N5 C23 1.394(5) .
N5 C24 1.435(4) .
C1 C2 1.545(5) .
C2 C3 1.521(5) .
C2 C5 1.520(5) .
C2 C4 1.537(6) .
C6 C7 1.3900 .
C6 C11 1.3900 .
C7 C8 1.3900 .
C8 C9 1.3900 .
C9 C10 1.3900 .
C10 C11 1.3900 .
C6A C7A 1.3900 .
C6A C11A 1.3900 .
C7A C8A 1.3900 .
C8A C9A 1.3900 .
C9A C10A 1.3900 .
C10A C11A 1.3900 .
C12 C17 1.374(5) .
C12 C13 1.390(6) .
C13 C14 1.393(6) .
C14 C15 1.363(6) .
C15 C16 1.380(6) .
C16 C17 1.383(6) .
C18 C19 1.404(5) .
C18 C23 1.412(6) .
C19 C20 1.398(6) .
C20 C21 1.382(6) .
C21 C22 1.389(5) .
C22 C23 1.410(5) .
C24 C25 1.369(5) .
C24 C29 1.377(5) .
C25 C26 1.396(5) .
C26 C27 1.359(6) .
C27 C28 1.376(5) .
C28 C29 1.385(5) .
C30A C31A 1.3900 .
C30A C35A 1.3900 .
C31A C32A 1.3900 .
C32A C33A 1.3900 .
C33A C34A 1.3900 .
C34A C35A 1.3900 .
C35A N6A 1.396(10) .
N6A C36A 1.422(9) .
C30B C31B 1.3900 .
C30B C35B 1.3900 .
C31B C32B 1.3900 .
C32B C33B 1.3900 .
C33B C34B 1.3900 .
C34B C35B 1.3900 .
C35B N6B 1.390(10) .
N6B C36B 1.442(10) .
C36A C37A 1.3900 .
C36A C41A 1.3900 .
C37A C38A 1.3900 .
C38A C39A 1.3900 .
C39A C40A 1.3900 .
C40A C41A 1.3900 .
C36B C37B 1.3900 .
C36B C41B 1.3900 .
C37B C38B 1.3900 .
C38B C39B 1.3900 .
C39B C40B 1.3900 .
C40B C41B 1.3900 .
C1S C2S 1.3900 .
C1S C6S 1.3900 .
C2S C3S 1.3900 .
C3S C4S 1.3900 .
C4S C5S 1.3900 .
C5S C6S 1.3900 .
C31S C33S 1.371(13) 5_556
C31S C32S 1.389(15) .
C32S C33S 1.378(13) .
C33S C31S 1.372(13) 5_556
C16S C17S 1.3900 .
C16S C21S 1.3900 .
C17S C18S 1.3900 .
C18S C19S 1.3900 .
C19S C20S 1.3900 .
C20S C21S 1.3900 .
C7S C8S 1.3900 .
C7S C12S 1.3900 .
C8S C9S 1.3900 .
C9S C10S 1.3900 .
C10S C11S 1.3900 .
C11S C12S 1.3900 .
